data_4331613
loop_
_publ_author_name
'Salmon, Lionel'
'Thu\'ery, Pierre'
'Rivi\`ere, Eric'
'Ephritikhine, Michel'

_publ_section_title
;
 Synthesis, Structure, and Magnetic Behavior of a Series of Trinuclear
 Schiff Base Complexes of 5f (UIV, ThIV) and 3d (CuII, ZnII) Ions
;
_journal_issue 1
_journal_name_full 'Inorganic Chemistry'
_journal_page_first 83
_journal_page_last 93
_journal_paper_doi 10.1021/ic0512375
_journal_volume 45
_journal_year 2006
_chemical_formula_sum 'C56 H52 N8 O8 U Zn2'
_chemical_formula_weight 1333.83
_space_group_IT_number 14
_symmetry_cell_setting monoclinic
_symmetry_space_group_name_Hall '-P 2ybc'
_symmetry_space_group_name_H-M 'P 1 21/c 1'
_atom_sites_solution_hydrogens geom
_atom_sites_solution_primary direct
_atom_sites_solution_secondary difmap
_audit_creation_method SHELXL-97
_cell_angle_alpha 90.00
_cell_angle_beta 107.037(3)
_cell_angle_gamma 90.00
_cell_formula_units_Z 4
_cell_length_a 18.0082(16)
_cell_length_b 15.5536(9)
_cell_length_c 18.6973(17)
_cell_measurement_reflns_used 33965
_cell_measurement_temperature 100(2)
_cell_measurement_theta_max 25.68
_cell_measurement_theta_min 2.59
_cell_volume 5007.1(7)
_computing_cell_refinement 'HKL2000 (Otwinowski & Minor, 1997)'
_computing_data_collection 'Kappa-CCD software (Nonius B.V., 1998)'
_computing_data_reduction 'HKL2000 (Otwinowski & Minor, 1997)'
_computing_molecular_graphics 'SHELXTL (Sheldrick, 1999)'
_computing_publication_material 'SHELXTL (Sheldrick, 1999)'
_computing_structure_refinement 'SHELXL-97 (Sheldrick, 1997)'
_computing_structure_solution 'SHELXS-97 (Sheldrick, 1997)'
_diffrn_ambient_temperature 100(2)
_diffrn_measured_fraction_theta_full 0.997
_diffrn_measured_fraction_theta_max 0.997
_diffrn_measurement_device_type 'Nonius Kappa-CCD'
_diffrn_measurement_method '\f scans'
_diffrn_radiation_monochromator graphite
_diffrn_radiation_source 'fine-focus sealed tube'
_diffrn_radiation_type MoK\a
_diffrn_radiation_wavelength 0.71073
_diffrn_reflns_av_R_equivalents 0.0728
_diffrn_reflns_av_sigmaI/netI 0.0949
_diffrn_reflns_limit_h_max 21
_diffrn_reflns_limit_h_min -21
_diffrn_reflns_limit_k_max 18
_diffrn_reflns_limit_k_min -18
_diffrn_reflns_limit_l_max 22
_diffrn_reflns_limit_l_min -22
_diffrn_reflns_number 33965
_diffrn_reflns_theta_full 25.68
_diffrn_reflns_theta_max 25.68
_diffrn_reflns_theta_min 2.59
_diffrn_standards_decay_% none
_diffrn_standards_interval_time 0
_exptl_absorpt_coefficient_mu 4.243
_exptl_absorpt_correction_T_max 0.809
_exptl_absorpt_correction_T_min 0.376
_exptl_absorpt_correction_type refdelf
_exptl_absorpt_process_details 'program DELABS from PLATON (Spek, 2000)'
_exptl_crystal_colour 'translucent light orange'
_exptl_crystal_density_diffrn 1.769
_exptl_crystal_density_meas ?
_exptl_crystal_description platelet
_exptl_crystal_F_000 2640
_exptl_crystal_size_max 0.15
_exptl_crystal_size_mid 0.15
_exptl_crystal_size_min 0.05
_refine_diff_density_max 0.815
_refine_diff_density_min -1.041
_refine_diff_density_rms 0.183
_refine_ls_extinction_method none
_refine_ls_goodness_of_fit_ref 0.988
_refine_ls_hydrogen_treatment constr
_refine_ls_matrix_type full
_refine_ls_number_parameters 676
_refine_ls_number_reflns 9466
_refine_ls_number_restraints 12
_refine_ls_restrained_S_all 0.988
_refine_ls_R_factor_all 0.1330
_refine_ls_R_factor_gt 0.0635
_refine_ls_shift/su_max 0.000
_refine_ls_shift/su_mean 0.000
_refine_ls_structure_factor_coef Fsqd
_refine_ls_weighting_details 'calc w=1/[\s^2^(Fo^2^)+(0.0255P)^2^] where P=(Fo^2^+2Fc^2^)/3'
_refine_ls_weighting_scheme calc
_refine_ls_wR_factor_gt 0.1009
_refine_ls_wR_factor_ref 0.1207
_reflns_number_gt 5592
_reflns_number_total 9466
_reflns_threshold_expression >2sigma(I)
_cod_data_source_file ic0512375sup1.cif
_cod_data_source_block 5
_cod_depositor_comments
;
The following automatic conversions were performed:

'_exptl_crystal_density_meas' value 'not measured' was changed to '?'
- the value is perceived as not measured.

Automatic conversion script
Id: cif_fix_values 3008 2015-01-20 13:52:24Z robertas 
;
_cod_original_cell_volume 5007.2(7)
_cod_original_sg_symbol_H-M 'P 21/c'
_cod_database_code 4331613

loop_
_symmetry_equiv_pos_as_xyz
'x, y, z'
'-x, y+1/2, -z+1/2'
'-x, -y, -z'
'x, -y-1/2, z-1/2'

loop_
_atom_site_label
_atom_site_type_symbol
_atom_site_fract_x
_atom_site_fract_y
_atom_site_fract_z
_atom_site_U_iso_or_equiv
_atom_site_adp_type
_atom_site_occupancy
_atom_site_symmetry_multiplicity
_atom_site_calc_flag
_atom_site_refinement_flags
U U 0.73865(2) 0.02269(2) 0.24810(2) 0.02197(11) Uani 1 1 d .
Zn1 Zn 0.57039(7) -0.12529(7) 0.21385(6) 0.0228(3) Uani 1 1 d .
Zn2 Zn 0.91695(7) 0.15725(7) 0.31245(6) 0.0229(3) Uani 1 1 d .
O1 O 0.6680(4) 0.1386(4) 0.1894(3) 0.0216(16) Uani 1 1 d .
O2 O 0.6058(4) -0.0127(4) 0.1812(3) 0.0239(15) Uani 1 1 d .
O3 O 0.6880(4) -0.1207(4) 0.2620(3) 0.0231(16) Uani 1 1 d .
O4 O 0.8310(4) -0.0727(4) 0.3158(4) 0.0259(17) Uani 1 1 d .
O5 O 0.7560(4) -0.0186(4) 0.1363(3) 0.0277(16) Uani 1 1 d .
O6 O 0.8545(4) 0.0856(4) 0.2237(3) 0.0222(16) Uani 1 1 d .
O7 O 0.8127(4) 0.1326(4) 0.3320(3) 0.0228(17) Uani 1 1 d .
O8 O 0.6985(4) 0.0452(4) 0.3549(4) 0.0240(17) Uani 1 1 d .
N1 N 0.4766(5) -0.1228(5) 0.1170(4) 0.024(2) Uani 1 1 d .
N2 N 0.5753(5) -0.2523(5) 0.2499(4) 0.0215(19) Uani 1 1 d .
N3 N 0.9992(5) 0.1767(5) 0.2536(5) 0.026(2) Uani 1 1 d .
N4 N 0.9306(5) 0.2619(5) 0.3828(5) 0.027(2) Uani 1 1 d .
C1 C 0.5962(7) 0.1295(6) 0.1436(6) 0.030(3) Uani 1 1 d .
C2 C 0.5616(6) 0.0477(6) 0.1384(5) 0.023(2) Uani 1 1 d .
C3 C 0.4864(6) 0.0312(7) 0.0900(5) 0.026(2) Uani 1 1 d .
C4 C 0.4451(6) 0.1009(6) 0.0493(5) 0.026(3) Uani 1 1 d .
H4 H 0.3957 0.0918 0.0166 0.031 Uiso 1 1 calc R
C5 C 0.4763(7) 0.1819(6) 0.0571(6) 0.030(3) Uani 1 1 d .
H5 H 0.4469 0.2276 0.0316 0.036 Uiso 1 1 calc R
C6 C 0.5527(7) 0.1969(6) 0.1033(5) 0.031(3) Uani 1 1 d .
H6 H 0.5739 0.2518 0.1067 0.037 Uiso 1 1 calc R
C7 C 0.4521(6) -0.0539(6) 0.0780(6) 0.024(2) Uani 1 1 d .
H7 H 0.4075 -0.0598 0.0379 0.028 Uiso 1 1 calc R
C8 C 0.4293(6) -0.2008(6) 0.0881(5) 0.026(2) Uani 1 1 d U
H8A H 0.3992 -0.1912 0.0365 0.031 Uiso 1 1 calc R
H8B H 0.3934 -0.2106 0.1170 0.031 Uiso 1 1 calc R
C9 C 0.4802(6) -0.2803(6) 0.0925(5) 0.025(2) Uani 1 1 d .
H9A H 0.5330 -0.2618 0.0983 0.029 Uiso 1 1 calc R
H9B H 0.4623 -0.3112 0.0455 0.029 Uiso 1 1 calc R
C10 C 0.4806(6) -0.3423(6) 0.1565(6) 0.029(3) Uani 1 1 d .
H10A H 0.4299 -0.3689 0.1462 0.035 Uiso 1 1 calc R
H10B H 0.5182 -0.3874 0.1582 0.035 Uiso 1 1 calc R
C11 C 0.5002(7) -0.2989(6) 0.2324(6) 0.033(3) Uani 1 1 d .
H11A H 0.4593 -0.2586 0.2331 0.040 Uiso 1 1 calc R
H11B H 0.5029 -0.3419 0.2706 0.040 Uiso 1 1 calc R
C12 C 0.6348(6) -0.2908(6) 0.2944(5) 0.024(2) Uani 1 1 d .
H12 H 0.6251 -0.3450 0.3107 0.029 Uiso 1 1 calc R
C13 C 0.7126(6) -0.2617(6) 0.3217(5) 0.020(2) Uani 1 1 d .
C14 C 0.7360(6) -0.1789(6) 0.3042(5) 0.023(2) Uani 1 1 d .
C15 C 0.8141(6) -0.1514(7) 0.3348(5) 0.025(2) Uani 1 1 d .
C16 C 0.8684(6) -0.2080(6) 0.3787(5) 0.028(3) Uani 1 1 d .
H16 H 0.9199 -0.1911 0.3980 0.033 Uiso 1 1 calc R
C17 C 0.8461(6) -0.2892(6) 0.3935(6) 0.028(3) Uani 1 1 d .
H17 H 0.8830 -0.3265 0.4227 0.033 Uiso 1 1 calc R
C18 C 0.7713(6) -0.3158(6) 0.3665(5) 0.025(2) Uani 1 1 d .
H18 H 0.7582 -0.3711 0.3776 0.030 Uiso 1 1 calc R
C19 C 0.8138(6) 0.0084(6) 0.1117(5) 0.024(2) Uani 1 1 d .
C20 C 0.8688(6) 0.0627(6) 0.1600(6) 0.024(2) Uani 1 1 d .
C21 C 0.9370(6) 0.0892(6) 0.1417(5) 0.020(2) Uani 1 1 d .
C22 C 0.9451(7) 0.0611(6) 0.0733(5) 0.029(3) Uani 1 1 d .
H22 H 0.9898 0.0764 0.0610 0.035 Uiso 1 1 calc R
C23 C 0.8921(6) 0.0134(6) 0.0251(5) 0.031(2) Uani 1 1 d .
H23 H 0.8987 -0.0014 -0.0208 0.037 Uiso 1 1 calc R
C24 C 0.8248(6) -0.0151(6) 0.0441(5) 0.028(2) Uani 1 1 d .
H24 H 0.7883 -0.0495 0.0110 0.033 Uiso 1 1 calc R
C25 C 0.9987(6) 0.1403(6) 0.1917(6) 0.025(2) Uani 1 1 d .
H25 H 1.0433 0.1475 0.1769 0.029 Uiso 1 1 calc R
C26 C 1.0722(6) 0.2178(6) 0.2937(6) 0.024(2) Uani 1 1 d .
H26A H 1.1123 0.1993 0.2721 0.028 Uiso 1 1 calc R
H26B H 1.0871 0.1991 0.3455 0.028 Uiso 1 1 calc R
C27 C 1.0677(6) 0.3157(6) 0.2915(6) 0.026(2) Uani 1 1 d .
H27A H 1.1152 0.3384 0.3253 0.031 Uiso 1 1 calc R
H27B H 1.0652 0.3346 0.2414 0.031 Uiso 1 1 calc R
C28 C 0.9989(7) 0.3548(6) 0.3124(6) 0.035(3) Uani 1 1 d .
H28A H 1.0033 0.4169 0.3118 0.042 Uiso 1 1 calc R
H28B H 0.9514 0.3389 0.2745 0.042 Uiso 1 1 calc R
C29 C 0.9926(6) 0.3274(6) 0.3879(6) 0.030(3) Uani 1 1 d .
H29A H 1.0421 0.3039 0.4172 0.036 Uiso 1 1 calc R
H29B H 0.9819 0.3776 0.4141 0.036 Uiso 1 1 calc R
C30 C 0.8909(6) 0.2749(6) 0.4284(6) 0.025(2) Uani 1 1 d .
H30 H 0.9047 0.3229 0.4590 0.030 Uiso 1 1 calc R
C31 C 0.8263(6) 0.2236(6) 0.4384(6) 0.027(2) Uani 1 1 d .
C32 C 0.7900(7) 0.1567(6) 0.3903(6) 0.028(3) Uani 1 1 d .
C33 C 0.7280(6) 0.1087(6) 0.4019(5) 0.026(2) Uani 1 1 d .
C34 C 0.7039(6) 0.1273(6) 0.4650(5) 0.023(2) Uani 1 1 d .
H34 H 0.6654 0.0945 0.4758 0.028 Uiso 1 1 calc R
C35 C 0.7385(6) 0.1965(6) 0.5120(5) 0.026(3) Uani 1 1 d .
H35 H 0.7209 0.2100 0.5527 0.032 Uiso 1 1 calc R
C36 C 0.7972(7) 0.2442(6) 0.4995(6) 0.029(3) Uani 1 1 d .
H36 H 0.8182 0.2901 0.5308 0.034 Uiso 1 1 calc R
N5 N 0.5210(5) -0.0839(5) 0.2962(5) 0.024(2) Uani 1 1 d .
C37 C 0.5613(6) -0.0915(6) 0.3676(6) 0.028(3) Uani 1 1 d .
H37 H 0.6135 -0.1064 0.3793 0.033 Uiso 1 1 calc R
C38 C 0.5298(7) -0.0787(6) 0.4253(6) 0.029(3) Uani 1 1 d .
H38 H 0.5597 -0.0854 0.4747 0.035 Uiso 1 1 calc R
C39 C 0.4523(7) -0.0554(6) 0.4079(6) 0.036(3) Uani 1 1 d .
H39 H 0.4293 -0.0466 0.4459 0.043 Uiso 1 1 calc R
C40 C 0.4096(7) -0.0454(6) 0.3344(6) 0.031(3) Uani 1 1 d .
H40 H 0.3576 -0.0293 0.3212 0.038 Uiso 1 1 calc R
C41 C 0.4468(6) -0.0601(6) 0.2809(6) 0.030(3) Uani 1 1 d .
H41 H 0.4185 -0.0531 0.2309 0.036 Uiso 1 1 calc R
N6 N 0.9904(5) 0.0683(5) 0.3816(4) 0.023(2) Uani 1 1 d .
C42 C 0.9971(6) -0.0073(6) 0.3506(6) 0.027(2) Uani 1 1 d .
H42 H 0.9633 -0.0209 0.3040 0.032 Uiso 1 1 calc R
C43 C 1.0536(6) -0.0661(7) 0.3865(6) 0.028(2) Uani 1 1 d .
H43 H 1.0591 -0.1178 0.3637 0.033 Uiso 1 1 calc R
C44 C 1.1008(6) -0.0466(6) 0.4560(6) 0.030(3) Uani 1 1 d .
H44 H 1.1388 -0.0856 0.4809 0.036 Uiso 1 1 calc R
C45 C 1.0929(5) 0.0307(6) 0.4900(5) 0.024(2) Uani 1 1 d .
H45 H 1.1248 0.0446 0.5374 0.029 Uiso 1 1 calc R
C46 C 1.0362(7) 0.0857(6) 0.4508(6) 0.030(3) Uani 1 1 d .
H46 H 1.0291 0.1373 0.4731 0.036 Uiso 1 1 calc R
N7 N 0.2983(6) 0.4156(6) 0.9118(6) 0.044(3) Uani 1 1 d .
C47 C 0.3046(7) 0.3501(8) 0.8689(7) 0.044(3) Uani 1 1 d .
H47 H 0.3225 0.3611 0.8279 0.052 Uiso 1 1 calc R
C48 C 0.2864(7) 0.2663(8) 0.8813(7) 0.046(3) Uani 1 1 d .
H48 H 0.2929 0.2226 0.8497 0.056 Uiso 1 1 calc R
C49 C 0.2585(7) 0.2476(7) 0.9404(6) 0.038(3) Uani 1 1 d .
H49 H 0.2456 0.1917 0.9498 0.046 Uiso 1 1 calc R
C50 C 0.2502(7) 0.3162(7) 0.9858(6) 0.037(3) Uani 1 1 d .
H50 H 0.2315 0.3071 1.0266 0.045 Uiso 1 1 calc R
C51 C 0.2706(7) 0.3987(6) 0.9686(6) 0.034(3) Uani 1 1 d .
H51 H 0.2644 0.4442 0.9986 0.041 Uiso 1 1 calc R
N8 N 0.2190(7) 0.5317(7) 0.6768(6) 0.060(3) Uani 1 1 d .
C52 C 0.1959(8) 0.5297(9) 0.7409(8) 0.059(4) Uani 1 1 d U
H52 H 0.1716 0.4806 0.7513 0.070 Uiso 1 1 calc R
C53 C 0.2074(8) 0.5975(9) 0.7898(7) 0.051(4) Uani 1 1 d .
H53 H 0.1898 0.5943 0.8318 0.061 Uiso 1 1 calc R
C54 C 0.2444(8) 0.6692(8) 0.7771(7) 0.048(4) Uani 1 1 d .
H54 H 0.2533 0.7149 0.8106 0.057 Uiso 1 1 calc R
C55 C 0.2690(8) 0.6733(8) 0.7128(7) 0.048(4) Uani 1 1 d .
H55 H 0.2936 0.7220 0.7018 0.057 Uiso 1 1 calc R
C56 C 0.2554(8) 0.6030(8) 0.6669(7) 0.050(4) Uani 1 1 d .
H56 H 0.2732 0.6053 0.6250 0.060 Uiso 1 1 calc R

loop_
_atom_site_aniso_label
_atom_site_aniso_U_11
_atom_site_aniso_U_22
_atom_site_aniso_U_33
_atom_site_aniso_U_23
_atom_site_aniso_U_13
_atom_site_aniso_U_12
U 0.0227(2) 0.02068(18) 0.02284(18) -0.0004(2) 0.00724(16) -0.0015(2)
Zn1 0.0248(8) 0.0215(6) 0.0230(6) 0.0000(5) 0.0083(5) -0.0003(5)
Zn2 0.0244(8) 0.0217(6) 0.0226(6) -0.0016(5) 0.0067(5) -0.0015(5)
O1 0.018(4) 0.021(4) 0.022(4) 0.004(3) 0.000(3) 0.003(3)
O2 0.019(4) 0.025(4) 0.025(3) 0.003(3) 0.003(3) -0.004(3)
O3 0.026(4) 0.022(4) 0.023(4) -0.001(3) 0.010(3) -0.005(3)
O4 0.028(5) 0.023(4) 0.029(4) 0.002(3) 0.012(3) 0.003(3)
O5 0.031(4) 0.027(4) 0.026(4) -0.009(3) 0.011(3) -0.008(4)
O6 0.022(4) 0.031(4) 0.014(3) -0.002(3) 0.007(3) -0.005(3)
O7 0.030(5) 0.019(4) 0.019(4) 0.002(3) 0.005(3) -0.001(3)
O8 0.032(5) 0.017(4) 0.025(4) -0.005(3) 0.011(3) -0.002(3)
N1 0.021(5) 0.028(5) 0.023(5) 0.002(4) 0.004(4) -0.003(4)
N2 0.022(5) 0.020(4) 0.023(5) -0.006(4) 0.008(4) -0.005(4)
N3 0.029(6) 0.023(5) 0.028(5) 0.002(4) 0.010(4) 0.000(4)
N4 0.022(6) 0.028(5) 0.032(5) 0.004(4) 0.007(4) 0.003(4)
C1 0.048(8) 0.016(5) 0.030(6) 0.009(5) 0.016(6) 0.000(5)
C2 0.017(6) 0.030(6) 0.020(5) 0.007(4) 0.004(5) 0.006(4)
C3 0.033(7) 0.027(6) 0.017(5) -0.008(5) 0.009(4) -0.005(5)
C4 0.019(7) 0.041(7) 0.016(5) -0.006(5) 0.003(5) -0.007(5)
C5 0.041(8) 0.019(5) 0.034(6) 0.008(5) 0.018(6) 0.004(5)
C6 0.047(8) 0.023(6) 0.022(6) -0.004(5) 0.008(5) -0.006(5)
C7 0.026(7) 0.019(5) 0.027(6) -0.002(4) 0.009(5) -0.002(4)
C8 0.035(6) 0.021(5) 0.018(5) -0.010(4) 0.005(4) -0.001(4)
C9 0.023(6) 0.026(6) 0.022(5) -0.009(4) 0.003(5) -0.005(4)
C10 0.027(7) 0.024(6) 0.042(7) -0.006(5) 0.019(6) -0.006(5)
C11 0.032(7) 0.024(6) 0.049(8) -0.002(5) 0.020(6) -0.003(5)
C12 0.034(7) 0.021(5) 0.020(5) -0.002(4) 0.011(5) 0.003(5)
C13 0.026(7) 0.019(5) 0.014(5) -0.004(4) 0.008(5) 0.013(4)
C14 0.031(7) 0.023(5) 0.017(5) -0.003(4) 0.009(5) -0.003(5)
C15 0.025(7) 0.035(6) 0.016(5) 0.000(5) 0.008(5) 0.000(5)
C16 0.024(7) 0.027(6) 0.025(6) 0.003(5) -0.004(5) 0.002(5)
C17 0.028(7) 0.032(6) 0.025(6) -0.007(5) 0.011(5) 0.006(5)
C18 0.035(7) 0.020(5) 0.025(6) 0.005(4) 0.016(5) 0.005(5)
C19 0.032(6) 0.026(6) 0.017(5) -0.005(4) 0.013(5) -0.007(4)
C20 0.020(6) 0.020(5) 0.034(6) -0.006(5) 0.012(5) -0.001(4)
C21 0.021(6) 0.018(5) 0.021(5) 0.003(4) 0.006(4) 0.008(4)
C22 0.040(8) 0.026(5) 0.024(6) 0.004(5) 0.014(5) 0.005(5)
C23 0.039(7) 0.028(6) 0.026(5) -0.003(5) 0.012(5) -0.005(5)
C24 0.037(7) 0.023(5) 0.020(5) -0.004(5) 0.002(5) -0.010(5)
C25 0.018(6) 0.021(6) 0.034(6) -0.002(5) 0.008(5) -0.003(4)
C26 0.018(6) 0.028(5) 0.028(6) 0.003(5) 0.012(5) -0.001(4)
C27 0.025(7) 0.020(5) 0.032(6) -0.006(5) 0.009(5) -0.006(4)
C28 0.040(8) 0.024(6) 0.044(7) -0.001(5) 0.018(6) -0.005(5)
C29 0.029(7) 0.024(6) 0.044(7) -0.003(5) 0.019(6) -0.013(5)
C30 0.021(6) 0.011(5) 0.038(6) -0.007(4) -0.001(5) -0.001(4)
C31 0.022(6) 0.029(6) 0.028(6) 0.001(5) 0.006(5) 0.003(5)
C32 0.055(8) 0.008(5) 0.028(6) -0.003(4) 0.021(6) -0.004(5)
C33 0.033(7) 0.018(5) 0.025(6) 0.005(4) 0.006(5) 0.004(4)
C34 0.014(6) 0.031(6) 0.028(6) -0.002(5) 0.011(5) 0.002(4)
C35 0.030(7) 0.036(6) 0.014(5) 0.003(5) 0.007(5) 0.012(5)
C36 0.046(8) 0.018(5) 0.022(6) 0.004(4) 0.012(5) -0.001(5)
N5 0.024(6) 0.016(4) 0.032(5) -0.003(4) 0.005(4) 0.000(4)
C37 0.023(7) 0.027(6) 0.035(6) -0.004(5) 0.012(5) 0.008(5)
C38 0.039(8) 0.027(6) 0.028(6) -0.015(5) 0.020(5) -0.008(5)
C39 0.048(9) 0.034(6) 0.035(7) -0.008(5) 0.027(6) -0.005(5)
C40 0.025(7) 0.023(6) 0.051(7) -0.010(5) 0.018(6) -0.011(4)
C41 0.023(7) 0.033(6) 0.035(6) -0.011(5) 0.011(5) -0.014(5)
N6 0.028(6) 0.033(5) 0.006(4) 0.001(4) 0.001(4) -0.002(4)
C42 0.011(6) 0.027(6) 0.042(6) 0.000(5) 0.008(5) -0.003(4)
C43 0.022(7) 0.029(6) 0.034(6) -0.009(5) 0.012(5) 0.004(5)
C44 0.030(7) 0.034(7) 0.029(6) 0.011(5) 0.015(5) 0.010(5)
C45 0.020(6) 0.033(6) 0.017(5) -0.001(5) 0.003(4) 0.008(5)
C46 0.044(8) 0.019(5) 0.030(6) -0.007(5) 0.017(6) -0.003(5)
N7 0.045(7) 0.049(6) 0.048(6) 0.004(5) 0.027(6) 0.000(5)
C47 0.024(7) 0.071(9) 0.041(7) 0.008(7) 0.017(6) -0.010(6)
C48 0.021(7) 0.057(8) 0.059(9) -0.016(7) 0.008(6) -0.003(6)
C49 0.040(8) 0.030(6) 0.041(7) 0.002(5) 0.006(6) 0.001(5)
C50 0.050(9) 0.031(6) 0.032(7) -0.004(5) 0.013(6) 0.002(6)
C51 0.037(8) 0.023(6) 0.044(7) -0.008(5) 0.016(6) 0.006(5)
N8 0.080(9) 0.033(6) 0.052(7) -0.004(6) -0.005(6) 0.001(6)
C52 0.053(7) 0.043(6) 0.070(7) 0.021(6) 0.002(6) -0.002(6)
C53 0.038(9) 0.072(10) 0.040(8) 0.011(7) 0.008(6) 0.011(7)
C54 0.064(10) 0.027(7) 0.043(7) 0.001(6) 0.003(7) 0.018(6)
C55 0.050(9) 0.051(9) 0.040(8) 0.026(7) 0.010(7) 0.020(7)
C56 0.067(11) 0.047(8) 0.028(7) 0.011(6) 0.002(7) 0.026(7)

loop_
_atom_type_symbol
_atom_type_description
_atom_type_scat_dispersion_real
_atom_type_scat_dispersion_imag
_atom_type_scat_source
C C 0.0033 0.0016 'International Tables Vol C Tables 4.2.6.8 and 6.1.1.4'
H H 0.0000 0.0000 'International Tables Vol C Tables 4.2.6.8 and 6.1.1.4'
N N 0.0061 0.0033 'International Tables Vol C Tables 4.2.6.8 and 6.1.1.4'
O O 0.0106 0.0060 'International Tables Vol C Tables 4.2.6.8 and 6.1.1.4'
Zn Zn 0.2839 1.4301 'International Tables Vol C Tables 4.2.6.8 and 6.1.1.4'
U U -9.6767 9.6646 'International Tables Vol C Tables 4.2.6.8 and 6.1.1.4'

loop_
_geom_angle_atom_site_label_1
_geom_angle_atom_site_label_2
_geom_angle_atom_site_label_3
_geom_angle
O1 U O5 89.4(2)
O1 U O4 167.7(2)
O5 U O4 92.9(2)
O1 U O8 91.4(2)
O5 U O8 167.9(2)
O4 U O8 88.9(2)
O1 U O2 66.7(2)
O5 U O2 81.0(2)
O4 U O2 125.6(2)
O8 U O2 88.2(2)
O1 U O7 83.0(2)
O5 U O7 126.0(2)
O4 U O7 85.8(2)
O8 U O7 66.0(2)
O2 U O7 140.0(2)
O1 U O3 126.5(2)
O5 U O3 89.8(2)
O4 U O3 65.7(2)
O8 U O3 80.1(2)
O2 U O3 60.3(2)
O7 U O3 136.1(2)
O1 U O6 88.9(2)
O5 U O6 66.0(2)
O4 U O6 81.0(2)
O8 U O6 126.0(2)
O2 U O6 139.3(2)
O7 U O6 60.5(2)
O3 U O6 137.9(2)
O2 Zn1 O3 74.0(3)
O2 Zn1 N2 159.1(3)
O3 Zn1 N2 87.2(3)
O2 Zn1 N1 88.2(3)
O3 Zn1 N1 148.5(3)
N2 Zn1 N1 104.2(3)
O2 Zn1 N5 101.3(3)
O3 Zn1 N5 105.9(3)
N2 Zn1 N5 92.4(3)
N1 Zn1 N5 102.8(3)
O6 Zn2 O7 74.2(3)
O6 Zn2 N4 152.1(3)
O7 Zn2 N4 88.8(3)
O6 Zn2 N6 103.9(3)
O7 Zn2 N6 102.3(3)
N4 Zn2 N6 101.1(3)
O6 Zn2 N3 87.6(3)
O7 Zn2 N3 159.9(3)
N4 Zn2 N3 104.4(3)
N6 Zn2 N3 90.2(3)
C1 O1 U 121.5(6)
C2 O2 Zn1 127.3(6)
C2 O2 U 118.4(6)
Zn1 O2 U 113.2(3)
C14 O3 Zn1 130.0(6)
C14 O3 U 118.8(6)
Zn1 O3 U 110.8(3)
C15 O4 U 123.4(6)
C19 O5 U 124.0(5)
C20 O6 Zn2 131.6(6)
C20 O6 U 117.0(6)
Zn2 O6 U 111.2(3)
C32 O7 Zn2 127.7(7)
C32 O7 U 119.1(6)
Zn2 O7 U 112.0(3)
C33 O8 U 120.9(6)
C7 N1 C8 113.8(8)
C7 N1 Zn1 124.0(7)
C8 N1 Zn1 122.1(6)
C12 N2 C11 116.4(8)
C12 N2 Zn1 126.6(7)
C11 N2 Zn1 116.3(7)
C25 N3 C26 115.1(9)
C25 N3 Zn2 125.8(7)
C26 N3 Zn2 117.4(6)
C30 N4 C29 113.7(8)
C30 N4 Zn2 124.4(7)
C29 N4 Zn2 121.8(7)
O1 C1 C6 123.7(9)
O1 C1 C2 117.8(9)
C6 C1 C2 118.4(10)
O2 C2 C1 114.9(9)
O2 C2 C3 123.1(9)
C1 C2 C3 122.0(9)
C4 C3 C2 117.5(9)
C4 C3 C7 119.1(9)
C2 C3 C7 123.3(10)
C5 C4 C3 121.1(10)
C4 C5 C6 120.8(10)
C1 C6 C5 120.0(10)
N1 C7 C3 127.4(10)
N1 C8 C9 111.7(8)
C8 C9 C10 114.7(8)
C11 C10 C9 113.4(8)
N2 C11 C10 111.8(8)
N2 C12 C13 128.9(9)
C18 C13 C12 120.7(9)
C18 C13 C14 117.0(10)
C12 C13 C14 122.3(9)
O3 C14 C15 115.3(8)
O3 C14 C13 124.3(9)
C15 C14 C13 120.3(9)
O4 C15 C16 124.2(10)
O4 C15 C14 116.4(9)
C16 C15 C14 119.3(9)
C17 C16 C15 120.2(10)
C18 C17 C16 121.4(10)
C17 C18 C13 121.7(9)
O5 C19 C24 124.8(9)
O5 C19 C20 116.4(8)
C24 C19 C20 118.7(9)
O6 C20 C19 116.5(9)
O6 C20 C21 122.7(9)
C19 C20 C21 120.8(9)
C22 C21 C20 117.2(9)
C22 C21 C25 119.4(10)
C20 C21 C25 123.4(9)
C23 C22 C21 123.1(11)
C22 C23 C24 119.8(9)
C19 C24 C23 120.3(9)
N3 C25 C21 128.2(10)
N3 C26 C27 113.1(8)
C28 C27 C26 115.5(8)
C29 C28 C27 114.5(9)
N4 C29 C28 113.0(9)
N4 C30 C31 128.1(9)
C32 C31 C36 117.9(10)
C32 C31 C30 124.0(9)
C36 C31 C30 118.1(9)
O7 C32 C31 122.6(10)
O7 C32 C33 115.1(9)
C31 C32 C33 122.3(9)
O8 C33 C34 123.4(10)
O8 C33 C32 118.2(9)
C34 C33 C32 118.3(9)
C33 C34 C35 119.5(9)
C36 C35 C34 121.9(9)
C35 C36 C31 120.0(10)
C37 N5 C41 117.4(9)
C37 N5 Zn1 119.2(7)
C41 N5 Zn1 122.8(7)
N5 C37 C38 123.2(10)
C37 C38 C39 118.3(10)
C40 C39 C38 119.6(10)
C39 C40 C41 117.3(11)
N5 C41 C40 124.1(11)
C42 N6 C46 119.2(9)
C42 N6 Zn2 116.0(6)
C46 N6 Zn2 124.4(7)
N6 C42 C43 121.3(10)
C44 C43 C42 118.7(10)
C43 C44 C45 120.7(10)
C46 C45 C44 117.3(9)
N6 C46 C45 122.8(9)
C51 N7 C47 116.9(10)
N7 C47 C48 124.0(11)
C49 C48 C47 119.7(11)
C48 C49 C50 117.2(11)
C49 C50 C51 118.5(11)
N7 C51 C50 123.6(10)
C56 N8 C52 115.2(11)
C53 C52 N8 122.5(13)
C54 C53 C52 120.1(13)
C53 C54 C55 119.0(13)
C56 C55 C54 117.3(13)
N8 C56 C55 125.8(13)

loop_
_geom_bond_atom_site_label_1
_geom_bond_atom_site_label_2
_geom_bond_distance
U O1 2.292(6)
U O5 2.294(6)
U O4 2.310(7)
U O8 2.341(6)
U O2 2.416(6)
U O7 2.436(6)
U O3 2.452(6)
U O6 2.464(6)
Zn1 O2 2.018(6)
Zn1 O3 2.046(7)
Zn1 N2 2.081(8)
Zn1 N1 2.083(8)
Zn1 N5 2.093(8)
Zn2 O6 2.041(6)
Zn2 O7 2.050(7)
Zn2 N4 2.061(8)
Zn2 N6 2.081(8)
Zn2 N3 2.109(9)
O1 C1 1.332(13)
O1 O2 2.591(9)
O1 O4 4.576(9)
O2 C2 1.335(10)
O2 O3 2.446(9)
O2 N1 2.854(10)
O3 C14 1.338(11)
O3 O4 2.586(10)
O3 N2 2.845(10)
O4 C15 1.335(11)
O5 C19 1.322(11)
O5 O6 2.597(9)
O5 O8 4.609(9)
O6 C20 1.339(11)
O6 O7 2.467(9)
O6 N3 2.874(11)
O7 C32 1.326(11)
O7 O8 2.604(9)
O7 N4 2.875(10)
O8 C33 1.325(11)
N1 C7 1.299(11)
N1 C8 1.489(12)
N1 N2 3.286(11)
N2 C12 1.294(12)
N2 C11 1.483(13)
N3 C25 1.287(12)
N3 C26 1.456(12)
N3 N4 3.296(12)
N4 C30 1.279(12)
N4 C29 1.495(12)
C1 C6 1.391(14)
C1 C2 1.407(13)
C2 C3 1.414(13)
C3 C4 1.406(13)
C3 C7 1.449(13)
C4 C5 1.370(13)
C5 C6 1.413(15)
C8 C9 1.526(13)
C9 C10 1.535(13)
C10 C11 1.516(13)
C12 C13 1.418(14)
C13 C18 1.417(13)
C13 C14 1.424(12)
C14 C15 1.420(14)
C15 C16 1.391(13)
C16 C17 1.377(13)
C17 C18 1.357(14)
C19 C24 1.385(12)
C19 C20 1.410(13)
C20 C21 1.428(13)
C21 C22 1.400(13)
C21 C25 1.460(13)
C22 C23 1.331(14)
C23 C24 1.428(13)
C26 C27 1.524(12)
C27 C28 1.529(14)
C28 C29 1.510(14)
C30 C31 1.466(14)
C31 C32 1.404(13)
C31 C36 1.426(14)
C32 C33 1.414(14)
C33 C34 1.401(13)
C34 C35 1.415(13)
C35 C36 1.366(14)
N5 C37 1.326(12)
N5 C41 1.333(13)
C37 C38 1.371(13)
C38 C39 1.386(15)
C39 C40 1.374(15)
C40 C41 1.377(14)
N6 C42 1.333(11)
N6 C46 1.343(12)
C42 C43 1.386(13)
C43 C44 1.362(14)
C44 C45 1.387(13)
C45 C46 1.368(13)
N7 C51 1.325(13)
N7 C47 1.322(14)
C47 C48 1.380(15)
C48 C49 1.372(16)
C49 C50 1.398(14)
C50 C51 1.399(14)
N8 C56 1.329(16)
N8 C52 1.379(16)
C52 C53 1.372(17)
C53 C54 1.355(17)
C54 C55 1.398(16)
C55 C56 1.368(17)
